data_4003451
loop_
_publ_author_name
'Lee, Sujin'
'Zhou, Chenkun'
'Neu, Jennifer'
'Beery, Drake'
'Arcidiacono, Ashley'
'Chaaban, Maya'
'Lin, Haoran'
'Gaiser, Alyssa'
'Chen, Banghao'
'Albrecht-Schmitt, Thomas E.'
'Siegrist, Theo'
'Ma, Biwu'

_publ_section_title
;
 Bulk Assemblies of Lead Bromide Trimer Clusters with Geometry-Dependent
 Photophysical Properties
;
_journal_name_full 'Chemistry of Materials'
_journal_paper_doi 10.1021/acs.chemmater.9b03893
_journal_year 2019
_chemical_formula_moiety 'C54 H120 Br12 N6 Pb3'
_chemical_formula_sum 'C54 H120 Br12 N6 Pb3'
_chemical_formula_weight 2434.03
_space_group_IT_number 148
_space_group_name_Hall '-R 3'
_space_group_name_H-M_alt 'R -3 :H'
_symmetry_cell_setting trigonal
_symmetry_space_group_name_H-M 'R -3 :H'
_atom_sites_solution_hydrogens difmap
_atom_sites_solution_primary other
_cell_angle_alpha 90
_cell_angle_beta 90
_cell_angle_gamma 120
_cell_formula_units_Z 3
_cell_length_a 17.3118(7)
_cell_length_b 17.3118(7)
_cell_length_c 21.7019(8)
_cell_measurement_reflns_used 8896
_cell_measurement_temperature 100
_cell_measurement_theta_max 28
_cell_measurement_theta_min 3
_cell_volume 5632.7(4)
_computing_cell_refinement
; 
 CrysAlisPro (Rigaku Oxford Diffraction, 2017) 
;
_computing_data_collection 'Xcalibur, (Oxford Diffraction, 2002)'
_computing_data_reduction
; 
 CrysAlisPro (Rigaku Oxford Diffraction, 2017) 
;
_computing_molecular_graphics 'CAMERON (Watkin et al., 1996)'
_computing_publication_material 'CRYSTALS (Betteridge et al., 2003)'
_computing_structure_refinement 'CRYSTALS (Betteridge et al., 2003)'
_computing_structure_solution 'Superflip (Palatinus & Chapuis, 2007)'
_diffrn_ambient_temperature 100
_diffrn_measured_fraction_theta_full 0.995
_diffrn_measured_fraction_theta_max 0.943
_diffrn_measurement_device Area
_diffrn_measurement_device_type 'Oxford Diffraction XCALIBUR'
_diffrn_measurement_method '\f & \w scans'
_diffrn_radiation_monochromator graphite
_diffrn_radiation_type 'Mo K\a'
_diffrn_radiation_wavelength 0.71073
_diffrn_reflns_av_R_equivalents 0.048
_diffrn_reflns_limit_h_max 17
_diffrn_reflns_limit_h_min -22
_diffrn_reflns_limit_k_max 22
_diffrn_reflns_limit_k_min -18
_diffrn_reflns_limit_l_max 27
_diffrn_reflns_limit_l_min -27
_diffrn_reflns_number 15655
_diffrn_reflns_theta_full 25.102
_diffrn_reflns_theta_max 27.585
_diffrn_reflns_theta_min 2.875
_diffrn_standards_number 0
_exptl_absorpt_coefficient_mu 13.129
_exptl_absorpt_correction_T_max 0.02
_exptl_absorpt_correction_T_min 0.01
_exptl_absorpt_correction_type gaussian
_exptl_absorpt_process_details
; 
 Gaussian Integration (Busing and Levy, 1957) 
;
_exptl_crystal_colour transparent
_exptl_crystal_density_diffrn 2.153
_exptl_crystal_density_method 'not measured'
_exptl_crystal_description prismatic
_exptl_crystal_F_000 3456
_exptl_crystal_size_max 0.813
_exptl_crystal_size_mid 0.447
_exptl_crystal_size_min 0.299
_refine_diff_density_max 0.74
_refine_diff_density_min -1.04
_refine_ls_extinction_method None
_refine_ls_goodness_of_fit_ref 1.0487
_refine_ls_hydrogen_treatment constr
_refine_ls_matrix_type full
_refine_ls_number_parameters 114
_refine_ls_number_reflns 1705
_refine_ls_number_restraints 0
_refine_ls_R_factor_all 0.0231
_refine_ls_R_factor_gt 0.0225
_refine_ls_shift/su_max 0.0006298
_refine_ls_shift/su_mean 0.0000359
_refine_ls_structure_factor_coef Fsqd
_refine_ls_weighting_details
;
 Method= Modified Sheldrick 
 w=1/[\s^2^(F^2^) + ( 0.04P)^2^ +60.56P] 
 ,where P=(max(Fo^2^,0) + 2Fc^2^)/3 
;
_refine_ls_weighting_scheme calc
_refine_ls_wR_factor_all 0.0596
_refine_ls_wR_factor_gt 0.0592
_refine_ls_wR_factor_ref 0.0596
_reflns_limit_h_max 10
_reflns_limit_h_min -21
_reflns_limit_k_max 22
_reflns_limit_k_min 0
_reflns_limit_l_max 27
_reflns_limit_l_min 0
_reflns_number_gt 1661
_reflns_number_total 2739
_reflns_threshold_expression I>2.0\s(I)
_oxford_diffrn_Wilson_B_factor 0.86
_oxford_diffrn_Wilson_scale 1.95
_oxford_refine_ls_r_factor_ref 0.0230
_oxford_refine_ls_scale 0.6906(17)
_oxford_reflns_number_all 1715
_cod_data_source_file cm9b03893_si_002.cif
_cod_data_source_block PyPbBr_100K
_cod_original_cell_volume 5632.7(5)
_cod_original_sg_symbol_H-M 'R -3 '
_cod_database_code 4003451
_oxford_refine_reflns_threshold_expression_ref I>0.5\s(I)

loop_
_symmetry_equiv_pos_as_xyz
x,y,z
-x,-y,-z
x+1/3,y+2/3,z+2/3
-x+1/3,-y+2/3,-z+2/3
x+2/3,y+1/3,z+1/3
-x+2/3,-y+1/3,-z+1/3
x-y,x,-z
-x+y,-x,z
x-y+1/3,x+2/3,-z+2/3
-x+y+1/3,-x+2/3,z+2/3
x-y+2/3,x+1/3,-z+1/3
-x+y+2/3,-x+1/3,z+1/3
y,-x+y,-z
-y,x-y,z
y+1/3,-x+y+2/3,-z+2/3
-y+1/3,x-y+2/3,z+2/3
y+2/3,-x+y+1/3,-z+1/3
-y+2/3,x-y+1/3,z+1/3

loop_
_atom_site_label
_atom_site_type_symbol
_atom_site_fract_x
_atom_site_fract_y
_atom_site_fract_z
_atom_site_U_iso_or_equiv
_atom_site_occupancy
_atom_site_adp_type
_atom_site_refinement_flags_posn
_atom_site_refinement_flags_adp
Pb1 Pb 0.6667 0.3333 0.3333 0.0098 1.0000 Uani S T
Pb2 Pb 0.6667 0.3333 0.516623(14) 0.0106 1.0000 Uani S T
Br3 Br 0.66999(3) 0.48190(3) 0.58262(2) 0.0158 1.0000 Uani . .
Br4 Br 0.78140(3) 0.48829(3) 0.41681(2) 0.0126 1.0000 Uani . .
N111 N 0.3988(3) 0.3935(3) 0.60244(19) 0.0122 1.0000 Uani . .
C117 C 0.4488(3) 0.3963(3) 0.6604(2) 0.0129 1.0000 Uani . .
C118 C 0.4290(3) 0.3082(3) 0.6879(2) 0.0138 1.0000 Uani . .
C116 C 0.4135(4) 0.3460(3) 0.5496(2) 0.0144 1.0000 Uani . .
C115 C 0.3382(4) 0.3251(4) 0.5050(2) 0.0176 1.0000 Uani . .
C114 C 0.2631(4) 0.3244(4) 0.5443(2) 0.0177 1.0000 Uani . .
C113 C 0.2993(3) 0.3434(3) 0.6099(2) 0.0147 1.0000 Uani . .
C112 C 0.4287(4) 0.4880(3) 0.5846(2) 0.0170 1.0000 Uani . .
C120 C 0.4892(4) 0.2377(4) 0.7610(2) 0.0221 1.0000 Uani . .
C119 C 0.5041(4) 0.3241(4) 0.7315(2) 0.0187 1.0000 Uani . .
H61 H 0.4357 0.4274 0.6909 0.0159 1.0000 Uiso R .
H62 H 0.5107 0.4286 0.6511 0.0159 1.0000 Uiso R .
H71 H 0.3742 0.2825 0.7098 0.0174 1.0000 Uiso R .
H72 H 0.4250 0.2689 0.6559 0.0174 1.0000 Uiso R .
H81 H 0.4108 0.2926 0.5634 0.0175 1.0000 Uiso R .
H82 H 0.4698 0.3833 0.5308 0.0175 1.0000 Uiso R .
H91 H 0.3575 0.3697 0.4740 0.0217 1.0000 Uiso R .
H92 H 0.3177 0.2685 0.4863 0.0217 1.0000 Uiso R .
H101 H 0.2511 0.3694 0.5306 0.0225 1.0000 Uiso R .
H102 H 0.2102 0.2679 0.5419 0.0225 1.0000 Uiso R .
H111 H 0.2802 0.3788 0.6312 0.0184 1.0000 Uiso R .
H112 H 0.2805 0.2894 0.6318 0.0184 1.0000 Uiso R .
H121 H 0.3984 0.4886 0.5482 0.0213 1.0000 Uiso R .
H122 H 0.4154 0.5162 0.6171 0.0213 1.0000 Uiso R .
H123 H 0.4912 0.5191 0.5773 0.0213 1.0000 Uiso R .
H131 H 0.5371 0.2497 0.7880 0.0279 1.0000 Uiso R .
H132 H 0.4349 0.2112 0.7835 0.0279 1.0000 Uiso R .
H133 H 0.4858 0.1980 0.7295 0.0279 1.0000 Uiso R .
H11 H 0.5076 0.3636 0.7632 0.0232 1.0000 Uiso R .
H12 H 0.5586 0.3504 0.7092 0.0232 1.0000 Uiso R .

loop_
_atom_site_aniso_label
_atom_site_aniso_U_11
_atom_site_aniso_U_22
_atom_site_aniso_U_33
_atom_site_aniso_U_23
_atom_site_aniso_U_13
_atom_site_aniso_U_12
Pb1 0.01220(18) 0.01220(18) 0.0051(2) 0.0000 0.0000 0.00610(9)
Pb2 0.01287(15) 0.01287(15) 0.00611(19) 0.0000 0.0000 0.00643(8)
Br3 0.0170(3) 0.0189(3) 0.0121(3) -0.0027(2) -0.0001(2) 0.0094(2)
Br4 0.0140(3) 0.0136(3) 0.0105(3) -0.00166(19) -0.00086(19) 0.0071(2)
N111 0.013(2) 0.013(2) 0.012(2) 0.0003(17) 0.0005(18) 0.0074(19)
C117 0.013(3) 0.015(3) 0.009(2) -0.004(2) -0.002(2) 0.005(2)
C118 0.017(3) 0.014(3) 0.010(3) -0.001(2) -0.001(2) 0.008(2)
C116 0.021(3) 0.013(3) 0.010(3) -0.001(2) 0.002(2) 0.009(2)
C115 0.025(3) 0.016(3) 0.013(3) -0.005(2) -0.007(2) 0.011(3)
C114 0.018(3) 0.015(3) 0.021(3) -0.000(2) -0.002(2) 0.009(2)
C113 0.011(3) 0.013(3) 0.019(3) 0.005(2) 0.003(2) 0.006(2)
C112 0.015(3) 0.015(3) 0.018(3) 0.003(2) -0.000(2) 0.005(2)
C120 0.036(4) 0.022(3) 0.015(3) 0.004(2) -0.003(2) 0.019(3)
C119 0.023(3) 0.021(3) 0.015(3) -0.003(2) -0.004(2) 0.013(3)

loop_
_atom_type_symbol
_atom_type_scat_dispersion_real
_atom_type_scat_dispersion_imag
_atom_type_scat_Cromer_Mann_a1
_atom_type_scat_Cromer_Mann_b1
_atom_type_scat_Cromer_Mann_a2
_atom_type_scat_Cromer_Mann_b2
_atom_type_scat_Cromer_Mann_a3
_atom_type_scat_Cromer_Mann_b3
_atom_type_scat_Cromer_Mann_a4
_atom_type_scat_Cromer_Mann_b4
_atom_type_scat_Cromer_Mann_c
_atom_type_scat_source
C 0.0033 0.0016 2.3100 20.8439 1.0200 10.2075 1.5886 0.5687 0.8650 51.6512 0.2156 'International Tables Vol C 4.2.6.8 and 6.1.1.4'
H 0.0000 0.0000 0.4930 10.5109 0.3229 26.1257 0.1402 3.1424 0.0408 57.7998 0.0030 'International Tables Vol C 4.2.6.8 and 6.1.1.4'
N 0.0061 0.0033 12.2126 0.0057 3.1322 9.8933 2.0125 28.9975 1.1663 0.5826 -11.5290 'International Tables Vol C 4.2.6.8 and 6.1.1.4'
Br -0.2901 2.4595 17.1789 2.1723 5.2358 16.5796 5.6377 0.2609 3.9851 41.4328 2.9557 'International Tables Vol C 4.2.6.8 and 6.1.1.4'
Pb -3.3944 10.1111 31.0617 0.6902 13.0637 2.3576 18.4420 8.6180 5.9696 47.2579 13.4118 'International Tables Vol C 4.2.6.8 and 6.1.1.4'

loop_
_geom_angle_atom_site_label_1
_geom_angle_site_symmetry_1
_geom_angle_atom_site_label_2
_geom_angle_atom_site_label_3
_geom_angle_site_symmetry_3
_geom_angle
_geom_angle_publ_flag
Br4 4_655 Pb1 Br4 15_555 87.638(13) yes
Br4 4_655 Pb1 Br4 9_545 87.638(13) yes
Br4 15_555 Pb1 Br4 9_545 87.638(13) yes
Br4 4_655 Pb1 Br4 8_665 92.362(13) yes
Br4 15_555 Pb1 Br4 8_665 92.362(13) yes
Br4 9_545 Pb1 Br4 8_665 180.00 yes
Br4 4_655 Pb1 Br4 14_655 92.362(13) yes
Br4 15_555 Pb1 Br4 14_655 180.00 yes
Br4 9_545 Pb1 Br4 14_655 92.362(13) yes
Br4 8_665 Pb1 Br4 14_655 87.638(13) yes
Br4 4_655 Pb1 Br4 . 180.00 yes
Br4 15_555 Pb1 Br4 . 92.362(13) yes
Br4 9_545 Pb1 Br4 . 92.362(13) yes
Br4 8_665 Pb1 Br4 . 87.638(13) yes
Br4 14_655 Pb1 Br4 . 87.638(13) yes
Br3 8_665 Pb2 Br3 14_655 97.984(14) yes
Br3 8_665 Pb2 Br4 8_665 82.227(13) yes
Br3 14_655 Pb2 Br4 8_665 99.601(13) yes
Br3 8_665 Pb2 Br4 14_655 162.211(14) yes
Br3 14_655 Pb2 Br4 14_655 82.227(13) yes
Br4 8_665 Pb2 Br4 14_655 80.213(14) yes
Br3 8_665 Pb2 Br3 . 97.984(14) yes
Br3 14_655 Pb2 Br3 . 97.984(15) yes
Br4 8_665 Pb2 Br3 . 162.212(14) yes
Br4 14_655 Pb2 Br3 . 99.601(13) yes
Br3 8_665 Pb2 Br4 . 99.601(13) yes
Br3 14_655 Pb2 Br4 . 162.212(14) yes
Br4 8_665 Pb2 Br4 . 80.213(14) yes
Br4 14_655 Pb2 Br4 . 80.213(14) yes
Br3 . Pb2 Br4 . 82.227(13) yes
Pb1 . Br4 Pb2 . 78.856(12) yes
C117 . N111 C116 . 113.6(4) yes
C117 . N111 C113 . 113.7(4) yes
C116 . N111 C113 . 103.0(4) yes
C117 . N111 C112 . 107.5(4) yes
C116 . N111 C112 . 109.8(4) yes
C113 . N111 C112 . 109.2(4) yes
N111 . C117 C118 . 117.3(4) yes
N111 . C117 H61 . 107.6 no
C118 . C117 H61 . 107.4 no
N111 . C117 H62 . 107.5 no
C118 . C117 H62 . 107.3 no
H61 . C117 H62 . 109.5 no
C117 . C118 C119 . 108.8(4) yes
C117 . C118 H71 . 109.8 no
C119 . C118 H71 . 109.7 no
C117 . C118 H72 . 109.4 no
C119 . C118 H72 . 109.6 no
H71 . C118 H72 . 109.5 no
N111 . C116 C115 . 104.8(4) yes
N111 . C116 H81 . 110.5 no
C115 . C116 H81 . 110.6 no
N111 . C116 H82 . 110.6 no
C115 . C116 H82 . 110.7 no
H81 . C116 H82 . 109.5 no
C116 . C115 C114 . 105.6(4) yes
C116 . C115 H91 . 110.3 no
C114 . C115 H91 . 110.5 no
C116 . C115 H92 . 110.5 no
C114 . C115 H92 . 110.4 no
H91 . C115 H92 . 109.5 no
C115 . C114 C113 . 105.1(4) yes
C115 . C114 H101 . 110.4 no
C113 . C114 H101 . 110.5 no
C115 . C114 H102 . 110.6 no
C113 . C114 H102 . 110.8 no
H101 . C114 H102 . 109.5 no
C114 . C113 N111 . 104.6(4) yes
C114 . C113 H111 . 110.9 no
N111 . C113 H111 . 110.5 no
C114 . C113 H112 . 110.7 no
N111 . C113 H112 . 110.6 no
H111 . C113 H112 . 109.5 no
N111 . C112 H121 . 109.6 no
N111 . C112 H122 . 109.2 no
H121 . C112 H122 . 109.5 no
N111 . C112 H123 . 109.6 no
H121 . C112 H123 . 109.5 no
H122 . C112 H123 . 109.5 no
C119 . C120 H131 . 110.1 no
C119 . C120 H132 . 109.2 no
H131 . C120 H132 . 109.5 no
C119 . C120 H133 . 109.1 no
H131 . C120 H133 . 109.5 no
H132 . C120 H133 . 109.5 no
C120 . C119 C118 . 111.9(4) yes
C120 . C119 H11 . 108.8 no
C118 . C119 H11 . 108.7 no
C120 . C119 H12 . 109.0 no
C118 . C119 H12 . 108.9 no
H11 . C119 H12 . 109.5 no

loop_
_geom_bond_atom_site_label_1
_geom_bond_atom_site_label_2
_geom_bond_site_symmetry_2
_geom_bond_distance
_geom_bond_publ_flag
Pb1 Br4 4_655 3.0158(5) yes
Pb1 Br4 15_555 3.0158(5) yes
Pb1 Br4 9_545 3.0158(5) yes
Pb1 Br4 8_665 3.0158(5) yes
Pb1 Br4 14_655 3.0158(5) yes
Pb1 Br4 . 3.0158(5) yes
Pb2 Br3 8_665 2.9191(5) yes
Pb2 Br3 14_655 2.9191(5) yes
Pb2 Br4 8_665 3.2413(5) yes
Pb2 Br4 14_655 3.2413(5) yes
Pb2 Br3 . 2.9191(5) yes
Pb2 Br4 . 3.2413(5) yes
N111 C117 . 1.513(6) yes
N111 C116 . 1.506(6) yes
N111 C113 . 1.500(7) yes
N111 C112 . 1.500(6) yes
C117 C118 . 1.509(7) yes
C117 H61 . 0.950 no
C117 H62 . 0.950 no
C118 C119 . 1.519(7) yes
C118 H71 . 0.950 no
C118 H72 . 0.950 no
C116 C115 . 1.516(7) yes
C116 H81 . 0.950 no
C116 H82 . 0.950 no
C115 C114 . 1.548(7) yes
C115 H91 . 0.950 no
C115 H92 . 0.950 no
C114 C113 . 1.524(7) yes
C114 H101 . 0.950 no
C114 H102 . 0.950 no
C113 H111 . 0.950 no
C113 H112 . 0.950 no
C112 H121 . 0.950 no
C112 H122 . 0.950 no
C112 H123 . 0.950 no
C120 C119 . 1.525(7) yes
C120 H131 . 0.950 no
C120 H132 . 0.950 no
C120 H133 . 0.950 no
C119 H11 . 0.950 no
C119 H12 . 0.950 no
